data_7220854
loop_
_publ_author_name
'Lim, Chang Sung'
'Aleksandrovsky, Aleksandr'
'Molokeev, Maxim'
'Oreshonkov, Aleksandr'
'Atuchin, Victor'

_publ_section_title
;
 The modulated structure and frequency upconversion properties of
 CaLa2(MoO4)4:Ho(3+)/Yb(3+) phosphors prepared by microwave synthesis.
;
_journal_issue 29
_journal_name_full 'Physical chemistry chemical physics : PCCP'
_journal_page_first 19278
_journal_page_last 19287
_journal_paper_doi 10.1039/c5cp03054d
_journal_volume 17
_journal_year 2015
_chemical_formula_moiety 'Ca La2 Mo4 O16'
_chemical_formula_sum 'Ca La2 Mo4 O16'
_chemical_formula_weight 957.66
_space_group_IT_number 88
_symmetry_cell_setting tetragonal
_symmetry_space_group_name_Hall '-I 4ad'
_symmetry_space_group_name_H-M 'I 41/a :2'
_cell_angle_alpha 90
_cell_angle_beta 90
_cell_angle_gamma 90
_cell_formula_units_Z 1
_cell_length_a 5.33701(26)
_cell_length_b 5.33701(26)
_cell_length_c 11.82903(62)
_cell_measurement_temperature 300
_cell_volume 336.93(3)
_diffrn_ambient_temperature 300
_diffrn_measurement_device_type
;
D8 ADVANCE Bruker
;
_diffrn_radiation_monochromator none
_diffrn_radiation_probe x-ray
_diffrn_radiation_type
;
 Cu K\a~1~~2~
;
_exptl_absorpt_coefficient_mu 81.668
_exptl_crystal_density_diffrn 4.719677
_pd_char_colour
;
colourless
;
_pd_meas_2theta_range_inc 0.02
_pd_meas_2theta_range_max 110
_pd_meas_2theta_range_min 5
_pd_meas_scan_method step
_pd_proc_ls_pref_orient_corr
;
Anisotropic model of PO. Spherical harmonics 6 ordrer.
 Jarvinen (1993). Application of symmetrized harmonics expansion to correction
of the preferred orientation effect. - J. Appl. Cryst. 26 p525-531.
;
_pd_proc_ls_profile_function PearsonVII
_pd_proc_ls_prof_R_factor 15.154
_pd_proc_ls_prof_wR_expected 12.654
_pd_proc_ls_prof_wR_factor 21.985
_pd_proc_number_of_points 5250
_pd_spec_mount_mode reflection
_refine_ls_goodness_of_fit_all 1.737
_refine_ls_R_I_factor 3.60
_refine_ls_shift/su_max 0.01000
_cod_data_source_file c5cp03054d6.cif
_cod_data_source_block a
_cod_depositor_comments 'Adding full bibliography for 7220851--7220855.cif.'
_cod_original_cell_volume 336.934(37)
_cod_original_sg_symbol_Hall
;
-I 4ad
;
_cod_original_sg_symbol_H-M I41/a
_cod_original_formula_sum
;
Ca La2 Mo4 O16
;
_cod_database_code 7220854

loop_
_symmetry_equiv_pos_as_xyz
'x, y, z'
'-x, -y, -z'
'-x, -y+1/2, z'
'-x+1/2, -y, z+1/2'
'-x+1/2, -y+1/2, -z+1/2'
'-y+1/4, x+1/4, -z+1/4'
'-y+1/4, x-1/4, z-1/4'
'-y-1/4, x+1/4, z+1/4'
'-y-1/4, x-1/4, -z-1/4'
'y+1/4, -x+1/4, z+1/4'
'y+1/4, -x-1/4, -z-1/4'
'y-1/4, -x+1/4, -z+1/4'
'y-1/4, -x-1/4, z-1/4'
'x, y+1/2, -z'
'x+1/2, y, -z+1/2'
'x+1/2, y+1/2, z+1/2'

loop_
_atom_site_label
_atom_site_type_symbol
_atom_site_fract_x
_atom_site_fract_y
_atom_site_fract_z
_atom_site_occupancy
_atom_site_B_iso_or_equiv
Ca Ca 0 0.25 0.625 0.25 0.33(26)
La La 0 0.25 0.625 0.5 0.33(26)
Mo Mo 0 0.25 0.125 1 0.82(26)
O O 0.2204(35) 0.1111(28) 0.0443(11) 1 1.15(35)

loop_
_diffrn_radiation_wavelength
_diffrn_radiation_wavelength_wt
1.5406 1.0000
1.5443 0.5000

loop_
_geom_angle_atom_site_label_1
_geom_angle_atom_site_label_2
_geom_angle_atom_site_label_3
_geom_angle
_geom_angle_site_symmetry_1
_geom_angle_site_symmetry_3
O Ca O 66.59(76) 4_555 5_555
O Ca O 72.33(63) 4_555 7_556
O Ca O 97.64(54) 4_555 9_556
O Ca O 149.8(23) 4_555 13_566
O Ca O 80.7(53) 4_555 15_455
O Ca O 137.2(16) 4_555 16_455
O Ca O 126.2(10) 5_555 7_556
O Ca O 79.52(53) 5_555 15_455
O La O 66.59(76) 4_555 5_555
O La O 72.33(63) 4_555 7_556
O La O 97.64(54) 4_555 9_556
O La O 149.8(23) 4_555 13_566
O La O 80.7(53) 4_555 15_455
O La O 137.2(16) 4_555 16_455
O La O 126.2(10) 5_555 7_556
O La O 79.52(53) 5_555 15_455
O Mo O 111.05(98) 1_555 3_555
O Mo O 108.69(91) 1_555 6_555

loop_
_geom_bond_atom_site_label_1
_geom_bond_atom_site_label_2
_geom_bond_distance
_geom_bond_site_symmetry_2
Ca O 2.618(17) 4_555
Ca O 2.605(15) 5_555
La O 2.618(17) 4_555
La O 2.605(15) 5_555
Mo O 1.687(16) .
